data_7706833
loop_
_publ_author_name
'Li, Meng-Hua'
'You, Ming-Hua'
'Lin, Mei-Jin'

_publ_section_title
;
 Photochromism and photomagnetism in three cyano-bridged 3d-4f
 heterobimetallic viologen frameworks.
;
_journal_issue 14
_journal_name_full 'Dalton transactions (Cambridge, England : 2003)'
_journal_page_first 4959
_journal_page_last 4966
_journal_paper_doi 10.1039/d0dt04358c
_journal_volume 50
_journal_year 2021
_chemical_formula_moiety 'C20 H20 Co Eu N8 O8, 3(H2 O), 2(C0.7 H3.1 O0.5), 2(H2 O0.5)'
_chemical_formula_sum 'C21.4 H36.2 Co Eu N8 O13'
_chemical_formula_weight 824.47
_space_group_crystal_system monoclinic
_space_group_IT_number 15
_space_group_name_Hall '-C 2yc'
_space_group_name_H-M_alt 'C 1 2/c 1'
_atom_sites_solution_hydrogens mixed
_atom_sites_solution_primary dual
_audit_creation_date 2021-03-06
_audit_creation_method
;
Olex2 1.3
(compiled 2020.02.04 svn.rd84adfe8 for OlexSys, GUI svn.r6032)
;
_audit_update_record
;
2021-03-05 deposited with the CCDC.	2021-03-11 downloaded from the CCDC.
;
_cell_angle_alpha 90
_cell_angle_beta 108.793(4)
_cell_angle_gamma 90
_cell_formula_units_Z 4
_cell_length_a 19.8318(8)
_cell_length_b 8.1069(2)
_cell_length_c 20.1876(7)
_cell_measurement_reflns_used 6624
_cell_measurement_temperature 293(2)
_cell_measurement_theta_max 28.0230
_cell_measurement_theta_min 2.1250
_cell_volume 3072.62(19)
_computing_cell_refinement 'CrysAlisPro 1.171.39.28b (Rigaku OD, 2015)'
_computing_data_collection 'CrysAlisPro 1.171.39.28b (Rigaku OD, 2015)'
_computing_data_reduction 'CrysAlisPro 1.171.39.28b (Rigaku OD, 2015)'
_computing_molecular_graphics 'Olex2 1.3 (Dolomanov et al., 2009)'
_computing_publication_material 'Olex2 1.3 (Dolomanov et al., 2009)'
_computing_structure_refinement 'SHELXL 2018/3 (Sheldrick, 2015)'
_computing_structure_solution 'SHELXT 2018/2 (Sheldrick, 2018)'
_diffrn_ambient_temperature 293(2)
_diffrn_detector 'CCD plate'
_diffrn_measured_fraction_theta_full 0.997
_diffrn_measured_fraction_theta_max 0.849
_diffrn_measurement_details
;
List of Runs (angles in degrees, time in seconds):

  # Type    Start    End  Width  t~exp~   \w     \q     \k     \f   Frames
#--------------------------------------------------------------------------
  1  \w    -99.00  80.00   0.50   12.00    --   -9.60  49.00-114.00  358
  2  \w    -91.00 -65.00   0.50   12.00    --   -9.60  55.00 -60.00   52
  3  \w     -2.00  50.00   0.50   12.00    --   -9.60  55.00 -60.00  104
  4  \w    -99.00   3.00   0.50   12.00    --   -9.60  43.00   0.00  204
;
_diffrn_measurement_device 'four-circle diffractometer'
_diffrn_measurement_device_type 'XtaLAB AFC11 (RCD3): quarter-chi single'
_diffrn_measurement_method '\w scans'
_diffrn_orient_matrix_type 'CrysAlisPro convention (1999,Acta A55,543-557)'
_diffrn_orient_matrix_UB_11 0.0075371000
_diffrn_orient_matrix_UB_12 0.0602878000
_diffrn_orient_matrix_UB_13 -0.0221154000
_diffrn_orient_matrix_UB_21 -0.0296789000
_diffrn_orient_matrix_UB_22 -0.0272730000
_diffrn_orient_matrix_UB_23 -0.0281138000
_diffrn_orient_matrix_UB_31 -0.0221186000
_diffrn_orient_matrix_UB_32 0.0572566000
_diffrn_orient_matrix_UB_33 0.0098474000
_diffrn_radiation_monochromator graphite
_diffrn_radiation_probe x-ray
_diffrn_radiation_type 'Mo K\a'
_diffrn_radiation_wavelength 0.71073
_diffrn_reflns_av_R_equivalents 0.0346
_diffrn_reflns_av_unetI/netI 0.0355
_diffrn_reflns_Laue_measured_fraction_full 0.997
_diffrn_reflns_Laue_measured_fraction_max 0.849
_diffrn_reflns_limit_h_max 26
_diffrn_reflns_limit_h_min -19
_diffrn_reflns_limit_k_max 10
_diffrn_reflns_limit_k_min -7
_diffrn_reflns_limit_l_max 25
_diffrn_reflns_limit_l_min -26
_diffrn_reflns_number 13625
_diffrn_reflns_point_group_measured_fraction_full 0.997
_diffrn_reflns_point_group_measured_fraction_max 0.849
_diffrn_reflns_theta_full 25.242
_diffrn_reflns_theta_max 29.292
_diffrn_reflns_theta_min 2.131
_diffrn_source 'fine-focus sealed X-ray tube'
_diffrn_source_type 'Enhance (Mo) X-ray Source'
_exptl_absorpt_coefficient_mu 2.637
_exptl_absorpt_correction_T_max 1.00000
_exptl_absorpt_correction_T_min 0.77750
_exptl_absorpt_correction_type multi-scan
_exptl_absorpt_process_details
;
CrysAlisPro 1.171.39.28b (Rigaku Oxford Diffraction, 2015)
Empirical absorption correction using spherical harmonics,
 implemented in SCALE3 ABSPACK scaling algorithm.
;
_exptl_crystal_colour 'clear light yellow'
_exptl_crystal_colour_lustre clear
_exptl_crystal_colour_modifier light
_exptl_crystal_colour_primary yellow
_exptl_crystal_density_diffrn 1.782
_exptl_crystal_description block
_exptl_crystal_F_000 1658
_exptl_crystal_size_max 0.32
_exptl_crystal_size_mid 0.28
_exptl_crystal_size_min 0.16
_refine_diff_density_max 1.152
_refine_diff_density_min -0.682
_refine_diff_density_rms 0.177
_refine_ls_extinction_method none
_refine_ls_goodness_of_fit_ref 1.163
_refine_ls_hydrogen_treatment constr
_refine_ls_matrix_type full
_refine_ls_number_parameters 289
_refine_ls_number_reflns 3568
_refine_ls_number_restraints 522
_refine_ls_restrained_S_all 1.213
_refine_ls_R_factor_all 0.0379
_refine_ls_R_factor_gt 0.0310
_refine_ls_shift/su_max 0.001
_refine_ls_shift/su_mean 0.000
_refine_ls_structure_factor_coef Fsqd
_refine_ls_weighting_details 'w=1/[\s^2^(Fo^2^)+(0.0519P)^2^+5.4039P] where P=(Fo^2^+2Fc^2^)/3'
_refine_ls_weighting_scheme calc
_refine_ls_wR_factor_gt 0.0828
_refine_ls_wR_factor_ref 0.0946
_reflns_Friedel_coverage 0.000
_reflns_number_gt 3205
_reflns_number_total 3568
_reflns_threshold_expression 'I > 2\s(I)'
_cod_data_source_file d0dt04358c2.cif
_cod_data_source_block co-eu_CCDC1
_cod_depositor_comments 'Adding full bibliography for 7706831--7706834.cif.'
_cod_original_formula_sum 'C21.40 H36.20 Co Eu N8 O13'
_cod_database_code 7706833
_shelx_shelxl_version_number 2018/3
_shelx_space_group_comment
;
The symmetry employed for this shelxl refinement is uniquely defined
by the following loop, which should always be used as a source of
symmetry information in preference to the above space-group names.
They are only intended as comments.
;
_shelx_estimated_absorpt_t_max 0.678
_shelx_estimated_absorpt_t_min 0.486
_reflns_odcompleteness_completeness 99.51
_reflns_odcompleteness_iscentric 1
_reflns_odcompleteness_theta 26.32
_olex2_refinement_description
;
1. Fixed Uiso
 At 1.2 times of:
  All C(H) groups, All C(H,H,H,H) groups
 At 1.5 times of:
  All C(H,H,H) groups, All O(H) groups, All O(H,H) groups
2. Restrained distances
 N0-C00J \\sim N008-C00J \\sim N0-C4 \\sim N008-C00L \\sim C4-C00N \\sim
C00M-C00L \\sim C2-C00N ~
 C00M-C00G \\sim C1-C2 \\sim C00G-C00F \\sim C3-C1 \\sim C00H-C00F \\sim N0-C3
\\sim N008-C00H
 with sigma of 0.02
 Eu01-H00a \\sim Eu01-H00b
 with sigma of 0.02
3. Rigid bond restraints
 N008, C00F, H00F, C00G, C00H, H00H, C00L, H00L, C00M, H00M, N0, C1, H1, C2,
 C3, H3, C4, H4, C00N, H00N
 with sigma for 1-2 distances of 0.01 and sigma for 1-3 distances of 0.02
4. Uiso/Uaniso restraints and constraints
C00G \\sim N008 \\sim C00F \\sim H00F \\sim C00H \\sim H00H \\sim C00L \\sim
H00L \\sim C00M \\sim H00M \\sim N0 \\sim C1 \\sim H1 \\sim C2 \\sim C3 \\sim
H3 \\sim C4 \\sim H4 \\sim C00N \\sim H00N: within 2A with sigma of 0.01 and
sigma for terminal atoms of 0.02 within 2A
Uanis(N008) \\sim Ueq, Uanis(C00F) \\sim Ueq, Uanis(C00G) \\sim Ueq,
Uanis(C00H) \\sim Ueq, Uanis(C00L) \\sim Ueq, Uanis(C00M) \\sim Ueq, Uanis(N0)
\\sim Ueq, Uanis(C1) \\sim Ueq, Uanis(C2) \\sim Ueq, Uanis(C3) \\sim Ueq,
Uanis(C4) \\sim Ueq, Uanis(C00N) \\sim Ueq: with sigma of 0.01 and sigma for
terminal atoms of 0.02
5. Others
 Sof(H00i)=Sof(H00j)=Sof(N0)=Sof(C1)=Sof(H1)=Sof(C2)=Sof(C3)=Sof(H3)=Sof(C4)=
 Sof(H4)=Sof(C00N)=Sof(H00N)=1-FVAR(1)
 Sof(N008)=Sof(C00F)=Sof(H00F)=Sof(C00G)=Sof(C00H)=Sof(H00H)=Sof(H00e)=
 Sof(H00g)=Sof(C00L)=Sof(H00L)=Sof(C00M)=Sof(H00M)=FVAR(1)
 Fixed Sof: O00K(0.5) O00N(0.5) O00O(0.5) H00s(0.5) H00t(0.5) C5(0.7) H5a(0.7)
 H5b(0.7) H5c(0.7)
6.a Free rotating group:
 O004(H00a,H00b), O00B(H00o,H00p), O00N(H00q,H00r), O00O(H00s,H00t)
6.b Rotating group:
 O009(H00c,H00d)
6.c Secondary CH2 refined with riding coordinates:
 C00J(H00e,H00g), C00J(H00i,H00j)
6.d Aromatic/amide H refined with riding coordinates:
 C00F(H00F), C00H(H00H), C00L(H00L), C00M(H00M), C1(H1), C3(H3), C4(H4),
 C00N(H00N)
6.e Idealised Me refined as rotating group:
 C5(H5a,H5b,H5c)
6.f Idealised tetrahedral OH refined as rotating group:
 O00K(H00K)
;
_olex2_submission_special_instructions 'No special instructions were received'
_oxdiff_exptl_absorpt_empirical_details
;
Empirical correction (ABSPACK) includes:
- Absorption correction using spherical harmonics
- Frame scaling
;
_oxdiff_exptl_absorpt_empirical_full_max 1.207
_oxdiff_exptl_absorpt_empirical_full_min 0.932

loop_
_space_group_symop_operation_xyz
'x, y, z'
'-x, y, -z+1/2'
'x+1/2, y+1/2, z'
'-x+1/2, y+1/2, -z+1/2'
'-x, -y, -z'
'x, -y, z-1/2'
'-x+1/2, -y+1/2, -z'
'x+1/2, -y+1/2, z-1/2'

loop_
_atom_site_label
_atom_site_type_symbol
_atom_site_fract_x
_atom_site_fract_y
_atom_site_fract_z
_atom_site_U_iso_or_equiv
_atom_site_adp_type
_atom_site_occupancy
_atom_site_site_symmetry_order
_atom_site_calc_flag
_atom_site_refinement_flags_posn
_atom_site_refinement_flags_adp
_atom_site_refinement_flags_occupancy
_atom_site_disorder_assembly
_atom_site_disorder_group
Eu01 Eu 0.500000 0.71058(3) 0.250000 0.02305(10) Uani 1 2 d DS T P . .
Co02 Co 0.500000 1.000000 0.500000 0.02008(15) Uani 1 2 d S . P . .
O003 O 0.3360(2) 0.3872(5) 0.2750(2) 0.0632(11) Uani 1 1 d . . . . .
O004 O 0.58185(18) 0.9393(5) 0.27421(17) 0.0479(8) Uani 1 1 d G . . . .
H00A H 0.615571 0.932675 0.312850 0.072 Uiso 1 1 d DG U . . .
H00B H 0.602569 0.955682 0.243910 0.072 Uiso 1 1 d DG U . . .
N005 N 0.50828(19) 0.8272(4) 0.36917(17) 0.0335(7) Uani 1 1 d . . . . .
N006 N 0.4862(2) 1.3313(5) 0.4256(2) 0.0480(10) Uani 1 1 d . . . . .
C007 C 0.4901(2) 1.2074(5) 0.4533(2) 0.0308(8) Uani 1 1 d . . . . .
N008 N 0.3225(8) 0.491(2) 0.3929(8) 0.037(2) Uani 0.392(19) 1 d D U P A 1
O009 O 0.4566(2) 0.4970(4) 0.16419(19) 0.0609(11) Uani 1 1 d . . . . .
H00C H 0.439718 0.416297 0.181960 0.091 Uiso 1 1 d R U . . .
H00D H 0.491604 0.453246 0.153836 0.091 Uiso 1 1 d R U . . .
C00A C 0.6000(2) 1.0296(5) 0.5300(2) 0.0302(8) Uani 1 1 d . . . . .
O00B O 0.3312(3) 0.0524(6) 0.2989(2) 0.0678(11) Uani 1 1 d G . . . .
H00O H 0.342704 0.153101 0.297587 0.102 Uiso 1 1 d G U . . .
H00P H 0.329694 0.038810 0.340146 0.102 Uiso 1 1 d G U . . .
C00C C 0.50522(19) 0.8926(4) 0.41861(18) 0.0254(7) Uani 1 1 d . . . . .
O00D O 0.3934(2) 0.6153(5) 0.26197(19) 0.0651(11) Uani 1 1 d . . . . .
N00E N 0.6605(2) 1.0494(6) 0.5486(2) 0.0499(10) Uani 1 1 d . . . . .
C00F C 0.3283(14) 0.390(3) 0.5044(15) 0.035(2) Uani 0.392(19) 1 d D U P A 1
H00F H 0.357370 0.369617 0.549965 0.042 Uiso 0.392(19) 1 calc R U P A 1
C00G C 0.2616(13) 0.319(3) 0.4807(10) 0.032(3) Uani 0.392(19) 1 d D U P A 1
C00H C 0.3526(12) 0.490(2) 0.4626(9) 0.034(2) Uani 0.392(19) 1 d D U P A 1
H00H H 0.391018 0.559161 0.483027 0.041 Uiso 0.392(19) 1 calc R U P A 1
C00I C 0.3595(3) 0.5257(7) 0.2921(3) 0.0494(12) Uani 1 1 d . . . . .
C00J C 0.3466(3) 0.6112(7) 0.3535(3) 0.0556(13) Uani 1 1 d D . . . .
H00E H 0.390228 0.662152 0.382863 0.067 Uiso 0.392(19) 1 calc R U P A 1
H00G H 0.310872 0.696671 0.336916 0.067 Uiso 0.392(19) 1 calc R U P A 1
H00I H 0.391584 0.656864 0.382583 0.067 Uiso 0.608(19) 1 calc R U P A 2
H00J H 0.314768 0.703312 0.335364 0.067 Uiso 0.608(19) 1 calc R U P A 2
O00K O 0.3854(4) 0.2350(9) 0.1731(4) 0.0513(17) Uani 0.5 1 d . . P . .
H00K H 0.370581 0.214434 0.131099 0.077 Uiso 1 1 calc R U . . .
C00L C 0.2493(6) 0.474(2) 0.3753(8) 0.038(2) Uani 0.392(19) 1 d D U P A 1
H00L H 0.219259 0.529980 0.336936 0.046 Uiso 0.392(19) 1 calc R U P A 1
C00M C 0.2212(7) 0.374(2) 0.4149(7) 0.035(2) Uani 0.392(19) 1 d D U P A 1
H00M H 0.173710 0.341894 0.396939 0.042 Uiso 0.392(19) 1 calc R U P A 1
O00N O 0.3063(4) 0.3825(12) 0.1317(4) 0.064(2) Uani 0.5 1 d G . P . .
H00Q H 0.268281 0.431196 0.107823 0.097 Uiso 1 1 d G U . . .
H00R H 0.309411 0.401125 0.173993 0.097 Uiso 1 1 d G U . . .
O00O O 0.2775(6) 0.2385(13) 0.0489(7) 0.082(3) Uani 0.5 1 d G . P . .
H00S H 0.244840 0.302115 0.024478 0.123 Uiso 0.5 1 d G U P . .
H00T H 0.303781 0.300197 0.080938 0.123 Uiso 0.5 1 d G U P . .
N0 N 0.3165(5) 0.5131(13) 0.3992(5) 0.0360(17) Uani 0.608(19) 1 d D U P A 2
C1 C 0.3328(8) 0.3654(16) 0.5045(9) 0.0319(17) Uani 0.608(19) 1 d D U P A 2
H1 H 0.359297 0.346233 0.551020 0.038 Uiso 0.608(19) 1 calc R U P A 2
C2 C 0.2661(8) 0.2938(18) 0.4766(6) 0.031(2) Uani 0.608(19) 1 d D U P A 2
C3 C 0.3598(8) 0.4638(15) 0.4642(6) 0.0351(16) Uani 0.608(19) 1 d D U P A 2
H3 H 0.407167 0.497221 0.480654 0.042 Uiso 0.608(19) 1 calc R U P A 2
C4 C 0.2576(4) 0.4139(14) 0.3667(5) 0.0390(16) Uani 0.608(19) 1 d D U P A 2
H4 H 0.237063 0.417253 0.318261 0.047 Uiso 0.608(19) 1 calc R U P A 2
C00N C 0.2297(5) 0.3109(15) 0.4056(5) 0.0370(16) Uani 0.608(19) 1 d D U P A 2
H00N H 0.187425 0.254172 0.384769 0.044 Uiso 0.608(19) 1 calc R U P A 2
C5 C 0.4373(8) 0.1232(16) 0.2063(10) 0.128(6) Uani 0.7 1 d . . P . .
H5A H 0.478015 0.138624 0.191099 0.192 Uiso 0.7 1 calc R U P . .
H5B H 0.419268 0.013263 0.195114 0.192 Uiso 0.7 1 calc R U P . .
H5C H 0.450957 0.139635 0.256000 0.192 Uiso 0.7 1 calc R U P . .

loop_
_atom_site_aniso_label
_atom_site_aniso_U_11
_atom_site_aniso_U_22
_atom_site_aniso_U_33
_atom_site_aniso_U_23
_atom_site_aniso_U_13
_atom_site_aniso_U_12
Eu01 0.03591(17) 0.02098(15) 0.01633(14) 0.000 0.01410(11) 0.000
Co02 0.0297(4) 0.0208(3) 0.0127(3) -0.0026(2) 0.0110(3) -0.0010(2)
O003 0.081(3) 0.069(3) 0.046(2) -0.0097(18) 0.030(2) -0.033(2)
O004 0.0504(18) 0.061(2) 0.0357(17) -0.0083(15) 0.0186(15) -0.0216(16)
N005 0.049(2) 0.0342(18) 0.0220(17) -0.0061(13) 0.0179(15) 0.0014(15)
N006 0.067(3) 0.034(2) 0.045(2) 0.0139(18) 0.022(2) 0.0014(18)
C007 0.038(2) 0.033(2) 0.025(2) -0.0040(15) 0.0167(17) -0.0009(16)
N008 0.038(3) 0.042(3) 0.038(3) -0.003(3) 0.022(3) 0.001(3)
O009 0.110(3) 0.0388(18) 0.046(2) -0.0184(15) 0.043(2) -0.0226(19)
C00A 0.039(2) 0.031(2) 0.0236(19) -0.0058(14) 0.0142(17) -0.0011(16)
O00B 0.090(3) 0.071(3) 0.047(2) 0.0013(19) 0.029(2) 0.016(2)
C00C 0.0316(19) 0.0267(18) 0.0191(17) -0.0008(13) 0.0097(15) -0.0007(14)
O00D 0.071(2) 0.092(3) 0.043(2) -0.0102(19) 0.0341(18) -0.045(2)
N00E 0.040(2) 0.062(3) 0.050(3) -0.013(2) 0.0172(19) -0.0074(18)
C00F 0.034(3) 0.038(3) 0.034(3) -0.002(3) 0.013(3) -0.001(3)
C00G 0.028(4) 0.040(5) 0.031(4) 0.002(4) 0.014(3) 0.002(4)
C00H 0.035(3) 0.037(4) 0.039(3) -0.002(3) 0.021(3) -0.001(3)
C00I 0.048(3) 0.071(3) 0.035(3) 0.001(2) 0.022(2) -0.021(2)
C00J 0.072(3) 0.057(3) 0.055(3) 0.003(2) 0.044(3) -0.015(2)
O00K 0.063(5) 0.046(4) 0.050(4) 0.000(3) 0.025(4) -0.001(3)
C00L 0.038(3) 0.043(4) 0.039(3) 0.007(3) 0.019(3) 0.001(3)
C00M 0.031(3) 0.041(4) 0.035(3) 0.006(3) 0.013(3) -0.001(3)
O00N 0.049(4) 0.093(7) 0.045(4) -0.002(4) 0.007(4) 0.006(4)
O00O 0.075(6) 0.089(6) 0.086(8) -0.011(6) 0.032(5) 0.016(5)
N0 0.040(3) 0.044(3) 0.037(3) 0.006(2) 0.031(2) 0.000(2)
C1 0.031(3) 0.038(4) 0.032(3) 0.002(3) 0.016(2) 0.004(3)
C2 0.027(3) 0.040(4) 0.031(3) 0.003(3) 0.015(2) 0.002(3)
C3 0.035(3) 0.036(3) 0.041(3) 0.002(2) 0.022(2) 0.005(3)
C4 0.040(3) 0.046(3) 0.036(3) 0.007(3) 0.019(2) 0.003(3)
C00N 0.032(3) 0.045(3) 0.035(3) 0.008(3) 0.013(2) 0.000(3)
C5 0.122(10) 0.074(8) 0.206(18) 0.027(9) 0.077(11) 0.003(7)

loop_
_atom_type_symbol
_atom_type_description
_atom_type_scat_dispersion_real
_atom_type_scat_dispersion_imag
_atom_type_scat_source
C C 0.0033 0.0016 'International Tables Vol C Tables 4.2.6.8 and 6.1.1.4'
H H 0.0000 0.0000 'International Tables Vol C Tables 4.2.6.8 and 6.1.1.4'
Co Co 0.3494 0.9721 'International Tables Vol C Tables 4.2.6.8 and 6.1.1.4'
Eu Eu -0.1578 3.6682 'International Tables Vol C Tables 4.2.6.8 and 6.1.1.4'
N N 0.0061 0.0033 'International Tables Vol C Tables 4.2.6.8 and 6.1.1.4'
O O 0.0106 0.0060 'International Tables Vol C Tables 4.2.6.8 and 6.1.1.4'

loop_
_geom_angle_atom_site_label_1
_geom_angle_atom_site_label_2
_geom_angle_atom_site_label_3
_geom_angle
_geom_angle_site_symmetry_1
_geom_angle_site_symmetry_3
_geom_angle_publ_flag
Eu01 Eu01 O004 0(10) 2_655 2_655 ?
Eu01 Eu01 O004 0(10) 2_655 . ?
Eu01 Eu01 N005 0(10) 2_655 . ?
Eu01 Eu01 N005 0(10) 2_655 2_655 ?
Eu01 Eu01 O009 0(10) 2_655 . ?
Eu01 Eu01 O009 0(10) 2_655 2_655 ?
Eu01 Eu01 H00C 0.0 2_655 . ?
Eu01 Eu01 H00D 0(10) 2_655 2_655 ?
Eu01 Eu01 H00D 0.0 2_655 . ?
Eu01 Eu01 O00D 0(10) 2_655 . ?
Eu01 Eu01 O00D 0(10) 2_655 2_655 ?
O004 Eu01 O004 79.31(18) 2_655 . ?
O004 Eu01 N005 74.89(12) . 2_655 ?
O004 Eu01 N005 71.79(11) 2_655 2_655 ?
O004 Eu01 N005 71.79(11) . . ?
O004 Eu01 N005 74.89(11) 2_655 . ?
O004 Eu01 H00C 154.5 . . ?
O004 Eu01 H00C 113.6 2_655 . ?
O004 Eu01 H00D 126.6 . . ?
O004 Eu01 H00D 126.6(9) 2_655 2_655 ?
O004 Eu01 H00D 122.9(8) . 2_655 ?
O004 Eu01 H00D 122.9 2_655 . ?
N005 Eu01 N005 136.29(16) . 2_655 ?
N005 Eu01 H00C 88.0 2_655 . ?
N005 Eu01 H00C 131.6 . . ?
N005 Eu01 H00D 69.6 2_655 . ?
N005 Eu01 H00D 154.08(12) 2_655 2_655 ?
N005 Eu01 H00D 69.62(12) . 2_655 ?
N005 Eu01 H00D 154.1 . . ?
O009 Eu01 O004 139.67(12) 2_655 2_655 ?
O009 Eu01 O004 110.30(14) . 2_655 ?
O009 Eu01 O004 110.30(14) 2_655 . ?
O009 Eu01 O004 139.67(12) . . ?
O009 Eu01 N005 148.14(12) . . ?
O009 Eu01 N005 148.14(12) 2_655 2_655 ?
O009 Eu01 N005 71.76(12) . 2_655 ?
O009 Eu01 N005 71.76(12) 2_655 . ?
O009 Eu01 O009 87.84(19) 2_655 . ?
O009 Eu01 H00C 16.7 . . ?
O009 Eu01 H00C 74.9 2_655 . ?
O009 Eu01 H00D 16.7 . . ?
O009 Eu01 H00D 83.7(4) . 2_655 ?
O009 Eu01 H00D 16.7(11) 2_655 2_655 ?
O009 Eu01 H00D 83.7 2_655 . ?
H00C Eu01 H00D 68.3 . 2_655 ?
H00C Eu01 H00D 27.9 . . ?
H00D Eu01 H00D 84.5 . 2_655 ?
O00D Eu01 O004 143.80(14) . . ?
O00D Eu01 O004 143.80(14) 2_655 2_655 ?
O00D Eu01 O004 72.67(15) . 2_655 ?
O00D Eu01 O004 72.67(15) 2_655 . ?
O00D Eu01 N005 79.02(12) 2_655 2_655 ?
O00D Eu01 N005 115.88(13) . 2_655 ?
O00D Eu01 N005 115.88(13) 2_655 . ?
O00D Eu01 N005 79.02(12) . . ?
O00D Eu01 O009 79.24(16) . 2_655 ?
O00D Eu01 O009 73.17(14) 2_655 2_655 ?
O00D Eu01 O009 79.24(16) 2_655 . ?
O00D Eu01 O009 73.17(14) . . ?
O00D Eu01 H00C 85.7 2_655 . ?
O00D Eu01 H00C 61.0 . . ?
O00D Eu01 H00D 88.4(10) 2_655 2_655 ?
O00D Eu01 H00D 62.5 2_655 . ?
O00D Eu01 H00D 88.4 . . ?
O00D Eu01 H00D 62.5(11) . 2_655 ?
O00D Eu01 O00D 141.4(2) 2_655 . ?
C007 Co02 C007 180.0(2) 5_676 . ?
C00A Co02 C007 91.32(18) . 5_676 ?
C00A Co02 C007 88.68(18) 5_676 5_676 ?
C00A Co02 C007 88.68(18) . . ?
C00A Co02 C007 91.32(18) 5_676 . ?
C00A Co02 C00A 180.0(2) 5_676 . ?
C00C Co02 C007 89.91(16) . 5_676 ?
C00C Co02 C007 90.10(16) 5_676 5_676 ?
C00C Co02 C007 89.90(16) 5_676 . ?
C00C Co02 C007 90.09(16) . . ?
C00C Co02 C00A 89.51(16) 5_676 5_676 ?
C00C Co02 C00A 90.49(16) . 5_676 ?
C00C Co02 C00A 89.51(16) . . ?
C00C Co02 C00A 90.49(16) 5_676 . ?
C00C Co02 C00C 180.0 . 5_676 ?
Eu01 O004 Eu01 0.0 . 2_655 ?
Eu01 O004 H00A 114.6 . . ?
Eu01 O004 H00A 114.6 2_655 . ?
Eu01 O004 H00B 115.1 . . ?
Eu01 O004 H00B 115.1 2_655 . ?
Eu01 O004 H5B 120(6) 2_655 2_665 ?
Eu01 O004 H5B 120(6) . 2_665 ?
H00A O004 H00B 104.5 . . ?
H00A O004 H5B 65.3 . 2_665 ?
H00B O004 H5B 122.4 . 2_665 ?
C5 O004 Eu01 124.3(5) 2_665 . ?
C5 O004 Eu01 124.3(5) 2_665 2_655 ?
C5 O004 H00A 90.7 2_665 . ?
C5 O004 H00B 103.7 2_665 . ?
C5 O004 H5B 29(4) 2_665 2_665 ?
Eu01 N005 Eu01 0.000(10) 2_655 . ?
C00C N005 Eu01 171.5(3) . . ?
C00C N005 Eu01 171.5(3) . 2_655 ?
N006 C007 Co02 178.0(4) . . ?
C00H N008 C00J 118.1(15) . . ?
C00H N008 C00L 110.0(16) . . ?
C00L N008 C00J 115.7(12) . . ?
Eu01 O009 Eu01 0.000(8) 2_655 . ?
Eu01 O009 H00C 110.1 2_655 . ?
Eu01 O009 H00C 110.1 . . ?
Eu01 O009 H00D 109.9 . . ?
Eu01 O009 H00D 109.9 2_655 . ?
H00C O009 H00D 103.8 . . ?
N00E C00A Co02 179.1(4) . . ?
H00O O00B H00P 104.5 . . ?
N005 C00C Co02 179.9(4) . . ?
Eu01 O00D Eu01 0.0 2_655 . ?
C00I O00D Eu01 151.0(4) . . ?
C00I O00D Eu01 151.0(4) . 2_655 ?
C00G C00F H00F 119.2 . . ?
C00H C00F H00F 119.2 . . ?
C00H C00F C00G 122(2) . . ?
C00F C00G C00G 123.1(19) . 7_556 ?
C00F C00G C00M 113(2) . . ?
C00M C00G C00G 123(2) . 7_556 ?
N008 C00H C00F 122(2) . . ?
N008 C00H H00H 119.1 . . ?
C00F C00H H00H 119.1 . . ?
O003 C00I O00D 127.1(5) . . ?
O003 C00I C00J 120.1(4) . . ?
O00D C00I C00J 112.7(5) . . ?
N008 C00J C00I 108.4(9) . . ?
N008 C00J H00E 110.0 . . ?
N008 C00J H00G 110.0 . . ?
C00I C00J H00E 110.0 . . ?
C00I C00J H00G 110.0 . . ?
C00I C00J H00I 107.7 . . ?
C00I C00J H00J 107.7 . . ?
H00E C00J H00G 108.4 . . ?
H00I C00J H00J 107.1 . . ?
N0 C00J C00I 118.3(6) . . ?
N0 C00J H00I 107.7 . . ?
N0 C00J H00J 107.7 . . ?
C5 O00K H00K 109.5 . . ?
N008 C00L H00L 120.1 . . ?
C00M C00L N008 119.8(12) . . ?
C00M C00L H00L 120.1 . . ?
C00G C00M H00M 119.1 . . ?
C00L C00M C00G 121.9(16) . . ?
C00L C00M H00M 119.1 . . ?
H00Q O00N H00R 104.5 . . ?
H00Q O00N H00T 89.4 . . ?
H00R O00N H00T 156.7 . . ?
H00S O00O H00T 104.5 . . ?
H00T O00O H00S 104.5 . . ?
H00T O00O H00T 0.0 . . ?
C3 N0 C00J 119.8(10) . . ?
C3 N0 C4 116.9(10) . . ?
C4 N0 C00J 117.4(8) . . ?
C2 C1 H1 119.7 . . ?
C3 C1 H1 119.7 . . ?
C3 C1 C2 120.6(15) . . ?
C1 C2 C00N 119.2(14) . . ?
N0 C3 H3 120.2 . . ?
C1 C3 N0 119.5(13) . . ?
C1 C3 H3 120.2 . . ?
N0 C4 H4 119.7 . . ?
C00N C4 N0 120.6(8) . . ?
C00N C4 H4 119.7 . . ?
C2 C00N H00N 120.7 . . ?
C4 C00N C2 118.6(10) . . ?
C4 C00N H00N 120.7 . . ?
O00K C5 H5A 109.5 . . ?
O00K C5 H5B 109.5 . . ?
O00K C5 H5C 109.5 . . ?
H5A C5 H5B 109.5 . . ?
H5A C5 H5C 109.5 . . ?
H5B C5 H5C 109.5 . . ?

loop_
_geom_bond_atom_site_label_1
_geom_bond_atom_site_label_2
_geom_bond_distance
_geom_bond_site_symmetry_2
_geom_bond_publ_flag
Eu01 Eu01 0.0000 2_655 ?
Eu01 O004 2.409(3) . ?
Eu01 O004 2.409(3) 2_655 ?
Eu01 N005 2.541(3) 2_655 ?
Eu01 N005 2.541(3) . ?
Eu01 O009 2.404(3) . ?
Eu01 O009 2.404(3) 2_655 ?
Eu01 H00C 2.8195 . ?
Eu01 H00D 2.8178 . ?
Eu01 H00D 2.818(16) 2_655 ?
Eu01 O00D 2.336(3) . ?
Eu01 O00D 2.336(3) 2_655 ?
Co02 C007 1.907(4) 5_676 ?
Co02 C007 1.907(4) . ?
Co02 C00A 1.894(4) 5_676 ?
Co02 C00A 1.894(4) . ?
Co02 C00C 1.891(4) . ?
Co02 C00C 1.891(4) 5_676 ?
O003 C00I 1.222(6) . ?
O004 H00A 0.8500 . ?
O004 H00B 0.8500 . ?
O004 C5 1.618(13) 2_665 ?
O004 H5B 0.87(10) 2_665 ?
N005 C00C 1.149(5) . ?
N006 C007 1.140(5) . ?
N008 C00H 1.340(13) . ?
N008 C00J 1.434(12) . ?
N008 C00L 1.387(12) . ?
O009 H00C 0.8634 . ?
O009 H00D 0.8632 . ?
C00A N00E 1.148(5) . ?
O00B H00O 0.8502 . ?
O00B H00P 0.8494 . ?
O00D C00I 1.270(6) . ?
C00F H00F 0.9300 . ?
C00F C00G 1.379(13) . ?
C00F C00H 1.363(13) . ?
C00G C00G 1.52(5) 7_556 ?
C00G C00M 1.385(13) . ?
C00H H00H 0.9300 . ?
C00I C00J 1.512(7) . ?
C00J H00E 0.9700 . ?
C00J H00G 0.9700 . ?
C00J H00I 0.9700 . ?
C00J H00J 0.9700 . ?
C00J N0 1.482(8) . ?
O00K H00K 0.8200 . ?
O00K C5 1.374(15) . ?
C00L H00L 0.9300 . ?
C00L C00M 1.376(11) . ?
C00M H00M 0.9300 . ?
O00N H00Q 0.8504 . ?
O00N H00R 0.8500 . ?
O00N H00T 1.2100 . ?
O00O H00S 0.8502 . ?
O00O H00T 0.8500 . ?
O00O H00T 0.8500 . ?
N0 C3 1.377(10) . ?
N0 C4 1.395(10) . ?
C1 H1 0.9300 . ?
C1 C2 1.387(10) . ?
C1 C3 1.365(10) . ?
C2 C2 1.48(3) 7_556 ?
C2 C00N 1.388(10) . ?
C3 H3 0.9300 . ?
C4 H4 0.9300 . ?
C4 C00N 1.379(9) . ?
C00N H00N 0.9300 . ?
C5 H5A 0.9600 . ?
C5 H5B 0.9600 . ?
C5 H5C 0.9600 . ?

loop_
_geom_torsion_atom_site_label_1
_geom_torsion_atom_site_label_2
_geom_torsion_atom_site_label_3
_geom_torsion_atom_site_label_4
_geom_torsion
_geom_torsion_site_symmetry_1
_geom_torsion_site_symmetry_2
_geom_torsion_site_symmetry_3
_geom_torsion_site_symmetry_4
_geom_torsion_publ_flag
Eu01 O00D C00I O003 -93.4(8) 2_655 . . . ?
Eu01 O00D C00I O003 -93.4(8) . . . . ?
Eu01 O00D C00I C00J 89.2(9) 2_655 . . . ?
Eu01 O00D C00I C00J 89.2(9) . . . . ?
O003 C00I C00J N008 14.9(10) . . . . ?
O003 C00I C00J N0 10.7(9) . . . . ?
N008 C00L C00M C00G 15(2) . . . . ?
O00D C00I C00J N008 -167.6(8) . . . . ?
O00D C00I C00J N0 -171.8(6) . . . . ?
C00F C00G C00M C00L 7(3) . . . . ?
C00G C00F C00H N008 -18(3) . . . . ?
C00G C00G C00M C00L -166(3) 7_556 . . . ?
C00H N008 C00J C00I 133.3(17) . . . . ?
C00H N008 C00L C00M -36(2) . . . . ?
C00H C00F C00G C00G 167(3) . . . 7_556 ?
C00H C00F C00G C00M -7(3) . . . . ?
C00I C00J N0 C3 104.7(12) . . . . ?
C00I C00J N0 C4 -47.3(14) . . . . ?
C00J N008 C00H C00F 173.7(17) . . . . ?
C00J N008 C00L C00M -173.4(12) . . . . ?
C00J N0 C3 C1 -176.2(10) . . . . ?
C00J N0 C4 C00N 175.6(8) . . . . ?
C00L N008 C00H C00F 38(3) . . . . ?
C00L N008 C00J C00I -93.3(17) . . . . ?
N0 C4 C00N C2 -7.3(15) . . . . ?
C1 C2 C00N C4 -7.1(17) . . . . ?
C2 C1 C3 N0 10.2(19) . . . . ?
C2 C2 C00N C4 170.5(16) 7_556 . . . ?
C3 N0 C4 C00N 22.8(18) . . . . ?
C3 C1 C2 C2 -171.9(17) . . . 7_556 ?
C3 C1 C2 C00N 5.8(19) . . . . ?
C4 N0 C3 C1 -24(2) . . . . ?
